data_2234804
loop_
_publ_author_name
'Pei, Ai-Tian'

_publ_section_title
;
 A triclinic polymorph of
 dichlorido(2-{[2-(isopropylammonio)ethyl]iminomethyl-\k<i>N</i>}-5-methoxyphenolato-\k<i>O</i>^1^)zinc
;
_journal_coeditor_code SJ5230
_journal_issue 5
_journal_name_full 'Acta Crystallographica Section E'
_journal_page_first m587
_journal_paper_doi 10.1107/S1600536812014341
_journal_volume 68
_journal_year 2012
_chemical_formula_iupac '[Zn Cl2 (C13 H20 N2 O2)]'
_chemical_formula_moiety 'C13 H20 Cl2 N2 O2 Zn'
_chemical_formula_sum 'C13 H20 Cl2 N2 O2 Zn'
_chemical_formula_weight 372.58
_chemical_name_systematic
;
dichlorido(2-{[2-(isopropylammonio)ethyl]iminomethyl-
\k<i>N</i>}-5-methoxyphenolato-\k<i>O</i>^1^)zinc
;
_space_group_IT_number 2
_symmetry_cell_setting triclinic
_symmetry_space_group_name_Hall '-P 1'
_symmetry_space_group_name_H-M 'P -1'
_atom_sites_solution_hydrogens geom
_atom_sites_solution_primary direct
_atom_sites_solution_secondary difmap
_audit_creation_method SHELXL97
_cell_angle_alpha 90.707(2)
_cell_angle_beta 96.201(2)
_cell_angle_gamma 90.660(2)
_cell_formula_units_Z 4
_cell_length_a 6.491(3)
_cell_length_b 12.351(2)
_cell_length_c 22.803(3)
_cell_measurement_reflns_used 3080
_cell_measurement_temperature 298(2)
_cell_measurement_theta_max 24.5
_cell_measurement_theta_min 2.5
_cell_volume 1817.1(9)
_computing_cell_refinement 'SAINT (Bruker, 2001)'
_computing_data_collection 'SMART (Bruker, 2001)'
_computing_data_reduction 'SAINT (Bruker, 2001)'
_computing_molecular_graphics 'SHELXTL (Sheldrick, 2008)'
_computing_publication_material
;
SHELXTL (Sheldrick, 2008) and local programs
;
_computing_structure_refinement 'SHELXTL (Sheldrick, 2008)'
_computing_structure_solution 'SHELXTL (Sheldrick, 2008)'
_diffrn_ambient_temperature 298(2)
_diffrn_measured_fraction_theta_full 0.899
_diffrn_measured_fraction_theta_max 0.899
_diffrn_measurement_device_type 'Bruker SMART CCD area-detector'
_diffrn_measurement_method '\w scans'
_diffrn_radiation_monochromator graphite
_diffrn_radiation_source 'fine-focus sealed tube'
_diffrn_radiation_type MoK\a
_diffrn_radiation_wavelength 0.71073
_diffrn_reflns_av_R_equivalents 0.0273
_diffrn_reflns_av_sigmaI/netI 0.0616
_diffrn_reflns_limit_h_max 7
_diffrn_reflns_limit_h_min -7
_diffrn_reflns_limit_k_max 14
_diffrn_reflns_limit_k_min -14
_diffrn_reflns_limit_l_max 24
_diffrn_reflns_limit_l_min -27
_diffrn_reflns_number 8230
_diffrn_reflns_theta_full 25.00
_diffrn_reflns_theta_max 25.00
_diffrn_reflns_theta_min 2.42
_diffrn_standards_number 0
_exptl_absorpt_coefficient_mu 1.647
_exptl_absorpt_correction_T_max 0.8795
_exptl_absorpt_correction_T_min 0.8144
_exptl_absorpt_correction_type multi-scan
_exptl_absorpt_process_details '(SADABS; Sheldrick, 2004)'
_exptl_crystal_colour colorless
_exptl_crystal_density_diffrn 1.362
_exptl_crystal_density_method 'not measured'
_exptl_crystal_description block
_exptl_crystal_F_000 768
_exptl_crystal_size_max 0.13
_exptl_crystal_size_mid 0.10
_exptl_crystal_size_min 0.08
_refine_diff_density_max 0.629
_refine_diff_density_min -0.568
_refine_ls_extinction_method none
_refine_ls_goodness_of_fit_ref 1.079
_refine_ls_hydrogen_treatment constr
_refine_ls_matrix_type full
_refine_ls_number_parameters 367
_refine_ls_number_reflns 5775
_refine_ls_number_restraints 0
_refine_ls_restrained_S_all 1.079
_refine_ls_R_factor_all 0.0782
_refine_ls_R_factor_gt 0.0547
_refine_ls_shift/su_max 0.000
_refine_ls_shift/su_mean 0.000
_refine_ls_structure_factor_coef Fsqd
_refine_ls_weighting_details 'calc w=1/[\s^2^(Fo^2^)+(0.0975P)^2^+0.5570P] where P=(Fo^2^+2Fc^2^)/3'
_refine_ls_weighting_scheme calc
_refine_ls_wR_factor_gt 0.1622
_refine_ls_wR_factor_ref 0.1805
_reflns_number_gt 4093
_reflns_number_total 5775
_reflns_threshold_expression I>2\s(I)
_cod_data_source_file sj5230.cif
_cod_data_source_block I
_cod_database_code 2234804
_cod_database_fobs_code 2234804

loop_
_symmetry_equiv_pos_as_xyz
'x, y, z'
'-x, -y, -z'

loop_
_atom_site_type_symbol
_atom_site_label
_atom_site_fract_x
_atom_site_fract_y
_atom_site_fract_z
_atom_site_U_iso_or_equiv
_atom_site_adp_type
_atom_site_calc_flag
_atom_site_refinement_flags
_atom_site_occupancy
_atom_site_symmetry_multiplicity
Zn Zn1 0.74321(12) 0.83418(5) 0.23642(3) 0.0441(2) Uani d . 1 1
Cl Cl1 0.9409(3) 0.81988(11) 0.32920(7) 0.0474(4) Uani d . 1 1
Cl Cl2 0.4987(2) 0.97077(12) 0.22753(8) 0.0521(4) Uani d . 1 1
O O1 0.9277(7) 0.8554(3) 0.17284(19) 0.0498(11) Uani d . 1 1
O O2 1.4088(9) 0.7419(4) 0.0412(2) 0.0766(16) Uani d . 1 1
N N1 0.6280(7) 0.6838(4) 0.2085(2) 0.0397(12) Uani d . 1 1
N N2 0.5954(8) 0.5896(3) 0.3369(2) 0.0392(11) Uani d . 1 1
H H2A 0.5568 0.5194 0.3339 0.047 Uiso d R 1 1
H H2B 0.7167 0.5959 0.3214 0.047 Uiso d R 1 1
C C1 0.8974(9) 0.6630(4) 0.1382(3) 0.0423(14) Uani d . 1 1
C C2 0.9929(9) 0.7736(4) 0.1399(2) 0.0396(14) Uani d . 1 1
C C3 1.1644(10) 0.7914(5) 0.1059(3) 0.0481(16) Uani d . 1 1
H H3 1.2275 0.8595 0.1070 0.058 Uiso calc R 1 1
C C4 1.2390(11) 0.7097(5) 0.0713(3) 0.0508(16) Uani d . 1 1
C C5 1.1530(13) 0.6025(6) 0.0688(3) 0.065(2) Uani d . 1 1
H H5 1.2054 0.5479 0.0465 0.078 Uiso calc R 1 1
C C6 0.9840(12) 0.5833(5) 0.1021(3) 0.063(2) Uani d . 1 1
H H6 0.9252 0.5142 0.1003 0.076 Uiso calc R 1 1
C C7 0.7202(10) 0.6298(5) 0.1696(3) 0.0448(15) Uani d . 1 1
H H7 0.6669 0.5608 0.1604 0.054 Uiso calc R 1 1
C C8 0.4381(10) 0.6345(5) 0.2314(3) 0.0523(17) Uani d . 1 1
H H8A 0.4358 0.5571 0.2238 0.063 Uiso calc R 1 1
H H8B 0.3149 0.6645 0.2101 0.063 Uiso calc R 1 1
C C9 0.4320(10) 0.6553(5) 0.2982(3) 0.0443(15) Uani d . 1 1
H H9A 0.2951 0.6364 0.3086 0.053 Uiso calc R 1 1
H H9B 0.4555 0.7318 0.3067 0.053 Uiso calc R 1 1
C C10 0.6342(12) 0.6199(6) 0.4030(3) 0.0606(19) Uani d . 1 1
H H10 0.6890 0.6942 0.4057 0.073 Uiso calc R 1 1
C C11 0.8045(14) 0.5466(7) 0.4341(4) 0.088(3) Uani d . 1 1
H H11A 0.7653 0.4720 0.4274 0.131 Uiso calc R 1 1
H H11B 0.8198 0.5621 0.4758 0.131 Uiso calc R 1 1
H H11C 0.9336 0.5606 0.4185 0.131 Uiso calc R 1 1
C C12 0.4325(15) 0.6195(8) 0.4329(4) 0.095(3) Uani d . 1 1
H H12A 0.3364 0.6690 0.4131 0.142 Uiso calc R 1 1
H H12B 0.4624 0.6413 0.4735 0.142 Uiso calc R 1 1
H H12C 0.3728 0.5478 0.4306 0.142 Uiso calc R 1 1
C C13 1.4981(15) 0.6614(8) 0.0035(4) 0.097(3) Uani d . 1 1
H H13A 1.5361 0.5983 0.0262 0.146 Uiso calc R 1 1
H H13B 1.6189 0.6918 -0.0112 0.146 Uiso calc R 1 1
H H13C 1.3977 0.6416 -0.0290 0.146 Uiso calc R 1 1
Zn Zn2 0.75666(12) 0.33416(5) 0.26356(3) 0.0443(2) Uani d . 1 1
Cl Cl3 1.0020(2) 0.47085(11) 0.27261(8) 0.0523(4) Uani d . 1 1
Cl Cl4 0.5584(2) 0.31981(11) 0.17081(7) 0.0475(4) Uani d . 1 1
O O3 0.5732(7) 0.3560(3) 0.32735(19) 0.0482(11) Uani d . 1 1
O O4 0.0905(9) 0.2412(4) 0.4588(2) 0.0797(17) Uani d . 1 1
N N3 0.8731(7) 0.1838(3) 0.2917(2) 0.0390(12) Uani d . 1 1
N N4 0.9042(8) 0.0893(4) 0.1632(2) 0.0422(12) Uani d . 1 1
H H4A 0.7834 0.0954 0.1789 0.051 Uiso d R 1 1
H H4B 0.9398 0.0191 0.1652 0.051 Uiso d R 1 1
C C14 0.6016(10) 0.1639(5) 0.3615(3) 0.0453(15) Uani d . 1 1
C C15 0.5066(9) 0.2740(4) 0.3594(3) 0.0415(15) Uani d . 1 1
C C16 0.3387(10) 0.2910(5) 0.3940(3) 0.0495(16) Uani d . 1 1
H H16 0.2789 0.3591 0.3939 0.059 Uiso calc R 1 1
C C17 0.2592(11) 0.2094(5) 0.4285(3) 0.0544(18) Uani d . 1 1
C C18 0.3474(12) 0.1040(6) 0.4310(3) 0.061(2) Uani d . 1 1
H H18 0.2961 0.0503 0.4539 0.074 Uiso calc R 1 1
C C19 0.5152(12) 0.0830(5) 0.3975(3) 0.063(2) Uani d . 1 1
H H19 0.5722 0.0142 0.3989 0.075 Uiso calc R 1 1
C C20 0.7798(10) 0.1295(5) 0.3312(3) 0.0454(16) Uani d . 1 1
H H20 0.8328 0.0616 0.3409 0.054 Uiso calc R 1 1
C C21 1.0593(10) 0.1347(5) 0.2682(3) 0.0521(17) Uani d . 1 1
H H21A 1.0568 0.0572 0.2745 0.063 Uiso calc R 1 1
H H21B 1.1838 0.1641 0.2904 0.063 Uiso calc R 1 1
C C22 1.0700(10) 0.1552(5) 0.2021(3) 0.0443(15) Uani d . 1 1
H H22A 1.0505 0.2317 0.1945 0.053 Uiso calc R 1 1
H H22B 1.2062 0.1360 0.1919 0.053 Uiso calc R 1 1
C C23 0.8673(12) 0.1201(5) 0.0974(3) 0.0581(18) Uani d . 1 1
H H23 0.8154 0.1943 0.0958 0.070 Uiso calc R 1 1
C C24 0.6975(15) 0.0471(7) 0.0662(4) 0.088(3) Uani d . 1 1
H H24A 0.7425 -0.0267 0.0676 0.132 Uiso calc R 1 1
H H24B 0.6691 0.0685 0.0259 0.132 Uiso calc R 1 1
H H24C 0.5740 0.0535 0.0856 0.132 Uiso calc R 1 1
C C25 1.0646(15) 0.1192(8) 0.0672(4) 0.092(3) Uani d . 1 1
H H25A 1.1609 0.1720 0.0858 0.138 Uiso calc R 1 1
H H25B 1.0327 0.1364 0.0263 0.138 Uiso calc R 1 1
H H25C 1.1251 0.0487 0.0705 0.138 Uiso calc R 1 1
C C26 0.0028(15) 0.1620(7) 0.4963(4) 0.093(3) Uani d . 1 1
H H26A -0.0352 0.0973 0.4738 0.140 Uiso calc R 1 1
H H26B -0.1179 0.1915 0.5112 0.140 Uiso calc R 1 1
H H26C 0.1036 0.1450 0.5288 0.140 Uiso calc R 1 1

loop_
_atom_site_aniso_label
_atom_site_aniso_U_11
_atom_site_aniso_U_22
_atom_site_aniso_U_33
_atom_site_aniso_U_12
_atom_site_aniso_U_13
_atom_site_aniso_U_23
Zn1 0.0476(5) 0.0345(4) 0.0517(5) -0.0044(3) 0.0124(4) -0.0003(3)
Cl1 0.0494(10) 0.0459(8) 0.0460(9) -0.0042(7) 0.0015(7) 0.0037(6)
Cl2 0.0399(10) 0.0434(8) 0.0735(11) 0.0052(7) 0.0088(8) -0.0091(7)
O1 0.055(3) 0.036(2) 0.062(3) -0.0052(19) 0.025(2) -0.0056(19)
O2 0.091(4) 0.074(3) 0.073(4) 0.014(3) 0.045(3) 0.006(3)
N1 0.035(3) 0.040(3) 0.044(3) -0.003(2) 0.001(2) 0.006(2)
N2 0.041(3) 0.037(2) 0.040(3) -0.001(2) 0.005(2) 0.001(2)
C1 0.038(4) 0.042(3) 0.046(3) 0.000(3) 0.000(3) 0.000(3)
C2 0.046(4) 0.035(3) 0.037(3) 0.006(3) 0.000(3) 0.006(2)
C3 0.048(4) 0.046(3) 0.052(4) 0.002(3) 0.011(3) 0.008(3)
C4 0.057(5) 0.060(4) 0.039(4) 0.019(3) 0.015(3) 0.009(3)
C5 0.079(6) 0.055(4) 0.066(5) 0.008(4) 0.028(4) -0.010(3)
C6 0.075(5) 0.044(4) 0.071(5) -0.005(3) 0.012(4) -0.013(3)
C7 0.048(4) 0.036(3) 0.050(4) -0.007(3) 0.004(3) -0.005(3)
C8 0.050(4) 0.057(4) 0.049(4) -0.016(3) 0.003(3) 0.004(3)
C9 0.035(4) 0.042(3) 0.057(4) 0.001(3) 0.010(3) 0.007(3)
C10 0.070(5) 0.059(4) 0.053(4) -0.011(4) 0.011(4) -0.009(3)
C11 0.092(7) 0.110(7) 0.058(5) 0.004(5) -0.005(5) 0.001(5)
C12 0.092(7) 0.123(8) 0.073(6) -0.013(6) 0.033(5) -0.025(5)
C13 0.105(8) 0.115(7) 0.082(7) 0.027(6) 0.052(6) 0.003(5)
Zn2 0.0480(5) 0.0349(4) 0.0518(5) -0.0010(3) 0.0141(4) -0.0034(3)
Cl3 0.0424(10) 0.0413(8) 0.0741(11) -0.0101(7) 0.0106(8) 0.0054(7)
Cl4 0.0507(10) 0.0458(8) 0.0448(9) 0.0017(7) 0.0011(7) -0.0079(6)
O3 0.054(3) 0.034(2) 0.060(3) -0.0038(19) 0.024(2) -0.0033(19)
O4 0.092(4) 0.076(3) 0.079(4) -0.016(3) 0.049(3) -0.009(3)
N3 0.034(3) 0.036(2) 0.045(3) 0.005(2) 0.000(2) -0.006(2)
N4 0.051(3) 0.037(2) 0.040(3) -0.004(2) 0.010(2) -0.004(2)
C14 0.043(4) 0.047(3) 0.046(4) -0.004(3) 0.007(3) -0.004(3)
C15 0.036(4) 0.045(3) 0.043(3) -0.007(3) 0.003(3) -0.014(3)
C16 0.050(4) 0.046(3) 0.053(4) -0.001(3) 0.007(3) -0.010(3)
C17 0.065(5) 0.052(4) 0.048(4) -0.017(3) 0.012(3) -0.007(3)
C18 0.070(5) 0.063(4) 0.055(4) -0.016(4) 0.023(4) 0.006(3)
C19 0.073(5) 0.046(4) 0.070(5) -0.004(3) 0.008(4) 0.010(3)
C20 0.051(4) 0.038(3) 0.046(4) 0.001(3) 0.000(3) -0.004(3)
C21 0.043(4) 0.058(4) 0.053(4) -0.002(3) 0.001(3) -0.019(3)
C22 0.037(4) 0.040(3) 0.058(4) 0.000(3) 0.013(3) -0.004(3)
C23 0.073(5) 0.047(4) 0.054(4) 0.003(3) 0.003(4) 0.005(3)
C24 0.103(7) 0.101(6) 0.057(5) -0.015(5) -0.006(5) -0.009(4)
C25 0.096(7) 0.123(8) 0.061(5) 0.000(6) 0.025(5) 0.012(5)
C26 0.096(8) 0.101(7) 0.088(7) -0.029(6) 0.044(6) 0.000(5)

loop_
_atom_type_symbol
_atom_type_description
_atom_type_scat_dispersion_real
_atom_type_scat_dispersion_imag
_atom_type_scat_source
C C 0.0033 0.0016 'International Tables Vol C Tables 4.2.6.8 and 6.1.1.4'
H H 0.0000 0.0000 'International Tables Vol C Tables 4.2.6.8 and 6.1.1.4'
Cl Cl 0.1484 0.1585 'International Tables Vol C Tables 4.2.6.8 and 6.1.1.4'
N N 0.0061 0.0033 'International Tables Vol C Tables 4.2.6.8 and 6.1.1.4'
O O 0.0106 0.0060 'International Tables Vol C Tables 4.2.6.8 and 6.1.1.4'
Zn Zn 0.2839 1.4301 'International Tables Vol C Tables 4.2.6.8 and 6.1.1.4'

loop_
_geom_angle_atom_site_label_1
_geom_angle_atom_site_label_2
_geom_angle_atom_site_label_3
_geom_angle
O1 Zn1 N1 96.96(18)
O1 Zn1 Cl2 107.23(13)
N1 Zn1 Cl2 114.06(15)
O1 Zn1 Cl1 110.63(14)
N1 Zn1 Cl1 109.73(14)
Cl2 Zn1 Cl1 116.43(6)
C2 O1 Zn1 123.6(3)
C4 O2 C13 118.2(6)
C7 N1 C8 118.9(5)
C7 N1 Zn1 119.1(4)
C8 N1 Zn1 122.0(4)
C10 N2 C9 117.6(5)
C10 N2 H2A 107.9
C9 N2 H2A 107.8
C10 N2 H2B 107.9
C9 N2 H2B 107.9
H2A N2 H2B 107.2
C6 C1 C7 117.8(5)
C6 C1 C2 116.7(6)
C7 C1 C2 125.5(5)
O1 C2 C3 119.7(5)
O1 C2 C1 122.5(5)
C3 C2 C1 117.8(5)
C4 C3 C2 122.1(6)
C4 C3 H3 118.9
C2 C3 H3 118.9
C3 C4 O2 114.2(6)
C3 C4 C5 121.9(6)
O2 C4 C5 123.9(6)
C6 C5 C4 116.9(6)
C6 C5 H5 121.6
C4 C5 H5 121.6
C5 C6 C1 124.6(6)
C5 C6 H6 117.7
C1 C6 H6 117.7
N1 C7 C1 129.1(5)
N1 C7 H7 115.5
C1 C7 H7 115.5
N1 C8 C9 112.8(5)
N1 C8 H8A 109.0
C9 C8 H8A 109.0
N1 C8 H8B 109.0
C9 C8 H8B 109.0
H8A C8 H8B 107.8
C8 C9 N2 112.9(5)
C8 C9 H9A 109.0
N2 C9 H9A 109.0
C8 C9 H9B 109.0
N2 C9 H9B 109.0
H9A C9 H9B 107.8
C12 C10 N2 112.0(6)
C12 C10 C11 113.4(7)
N2 C10 C11 110.1(6)
C12 C10 H10 107.0
N2 C10 H10 107.0
C11 C10 H10 107.0
C10 C11 H11A 109.5
C10 C11 H11B 109.5
H11A C11 H11B 109.5
C10 C11 H11C 109.5
H11A C11 H11C 109.5
H11B C11 H11C 109.5
C10 C12 H12A 109.5
C10 C12 H12B 109.5
H12A C12 H12B 109.5
C10 C12 H12C 109.5
H12A C12 H12C 109.5
H12B C12 H12C 109.5
O2 C13 H13A 109.5
O2 C13 H13B 109.5
H13A C13 H13B 109.5
O2 C13 H13C 109.5
H13A C13 H13C 109.5
H13B C13 H13C 109.5
O3 Zn2 N3 96.87(18)
O3 Zn2 Cl3 107.48(12)
N3 Zn2 Cl3 113.43(14)
O3 Zn2 Cl4 110.55(14)
N3 Zn2 Cl4 111.53(13)
Cl3 Zn2 Cl4 115.33(6)
C15 O3 Zn2 123.1(3)
C17 O4 C26 118.0(6)
C20 N3 C21 118.6(5)
C20 N3 Zn2 119.2(4)
C21 N3 Zn2 122.2(4)
C22 N4 C23 116.8(4)
C22 N4 H4A 108.1
C23 N4 H4A 108.2
C22 N4 H4B 108.1
C23 N4 H4B 108.1
H4A N4 H4B 107.3
C19 C14 C20 115.8(6)
C19 C14 C15 117.8(6)
C20 C14 C15 126.3(5)
O3 C15 C16 119.6(5)
O3 C15 C14 123.4(5)
C16 C15 C14 117.0(5)
C17 C16 C15 123.2(6)
C17 C16 H16 118.4
C15 C16 H16 118.4
C16 C17 O4 114.8(6)
C16 C17 C18 120.7(6)
O4 C17 C18 124.5(6)
C19 C18 C17 118.4(6)
C19 C18 H18 120.8
C17 C18 H18 120.8
C18 C19 C14 122.9(6)
C18 C19 H19 118.5
C14 C19 H19 118.5
N3 C20 C14 127.6(6)
N3 C20 H20 116.2
C14 C20 H20 116.2
N3 C21 C22 113.5(5)
N3 C21 H21A 108.9
C22 C21 H21A 108.9
N3 C21 H21B 108.9
C22 C21 H21B 108.9
H21A C21 H21B 107.7
N4 C22 C21 111.8(5)
N4 C22 H22A 109.3
C21 C22 H22A 109.3
N4 C22 H22B 109.3
C21 C22 H22B 109.3
H22A C22 H22B 107.9
C25 C23 C24 112.7(6)
C25 C23 N4 112.8(6)
C24 C23 N4 109.3(6)
C25 C23 H23 107.3
C24 C23 H23 107.3
N4 C23 H23 107.3
C23 C24 H24A 109.5
C23 C24 H24B 109.5
H24A C24 H24B 109.5
C23 C24 H24C 109.5
H24A C24 H24C 109.5
H24B C24 H24C 109.5
C23 C25 H25A 109.5
C23 C25 H25B 109.5
H25A C25 H25B 109.5
C23 C25 H25C 109.5
H25A C25 H25C 109.5
H25B C25 H25C 109.5
O4 C26 H26A 109.5
O4 C26 H26B 109.5
H26A C26 H26B 109.5
O4 C26 H26C 109.5
H26A C26 H26C 109.5
H26B C26 H26C 109.5

loop_
_geom_bond_atom_site_label_1
_geom_bond_atom_site_label_2
_geom_bond_distance
_geom_bond_publ_flag
Zn1 O1 1.995(4) y
Zn1 N1 2.061(4) y
Zn1 Cl2 2.3252(18) y
Zn1 Cl1 2.3628(17) y
O1 C2 1.351(6) ?
O2 C4 1.416(8) ?
O2 C13 1.471(9) ?
N1 C7 1.304(7) ?
N1 C8 1.514(7) ?
N2 C10 1.543(8) ?
N2 C9 1.547(7) ?
N2 H2A 0.9000 ?
N2 H2B 0.8999 ?
C1 C6 1.433(9) ?
C1 C7 1.475(8) ?
C1 C2 1.492(7) ?
C2 C3 1.440(8) ?
C3 C4 1.395(8) ?
C3 H3 0.9300 ?
C4 C5 1.429(9) ?
C5 C6 1.419(10) ?
C5 H5 0.9300 ?
C6 H6 0.9300 ?
C7 H7 0.9300 ?
C8 C9 1.546(9) ?
C8 H8A 0.9700 ?
C8 H8B 0.9700 ?
C9 H9A 0.9700 ?
C9 H9B 0.9700 ?
C10 C12 1.539(11) ?
C10 C11 1.553(11) ?
C10 H10 0.9800 ?
C11 H11A 0.9600 ?
C11 H11B 0.9600 ?
C11 H11C 0.9600 ?
C12 H12A 0.9600 ?
C12 H12B 0.9600 ?
C12 H12C 0.9600 ?
C13 H13A 0.9600 ?
C13 H13B 0.9600 ?
C13 H13C 0.9600 ?
Zn2 O3 1.994(4) y
Zn2 N3 2.095(5) y
Zn2 Cl3 2.2994(16) y
Zn2 Cl4 2.3575(16) y
O3 C15 1.350(7) ?
O4 C17 1.414(8) ?
O4 C26 1.458(8) ?
N3 C20 1.323(7) ?
N3 C21 1.505(8) ?
N4 C22 1.537(7) ?
N4 C23 1.548(8) ?
N4 H4A 0.9000 ?
N4 H4B 0.9000 ?
C14 C19 1.448(9) ?
C14 C20 1.474(9) ?
C14 C15 1.498(8) ?
C15 C16 1.430(8) ?
C16 C17 1.412(9) ?
C16 H16 0.9300 ?
C17 C18 1.428(10) ?
C18 C19 1.420(10) ?
C18 H18 0.9300 ?
C19 H19 0.9300 ?
C20 H20 0.9300 ?
C21 C22 1.540(9) ?
C21 H21A 0.9700 ?
C21 H21B 0.9700 ?
C22 H22A 0.9700 ?
C22 H22B 0.9700 ?
C23 C25 1.518(11) ?
C23 C24 1.524(10) ?
C23 H23 0.9800 ?
C24 H24A 0.9600 ?
C24 H24B 0.9600 ?
C24 H24C 0.9600 ?
C25 H25A 0.9600 ?
C25 H25B 0.9600 ?
C25 H25C 0.9600 ?
C26 H26A 0.9600 ?
C26 H26B 0.9600 ?
C26 H26C 0.9600 ?

loop_
_geom_hbond_atom_site_label_D
_geom_hbond_atom_site_label_H
_geom_hbond_atom_site_label_A
_geom_hbond_site_symmetry_A
_geom_hbond_distance_DH
_geom_hbond_distance_HA
_geom_hbond_distance_DA
_geom_hbond_angle_DHA
N4 H4B O1 1_545 0.90 2.03 2.904(6) 162.6
N4 H4A Cl2 1_545 0.90 2.73 3.466(5) 140.3
N2 H2B Cl3 . 0.90 2.74 3.484(5) 140.4
N2 H2A O3 . 0.90 2.03 2.892(6) 160.9
